data_2011270
loop_
_publ_author_name
'Barnes, John C.  '
'Weakley, Timothy J. R.'

_publ_section_title
;
 Hydrogen bonding in ethylenediammonium bis(hydrogen malonate)
 monohydrate
;
_journal_issue 8
_journal_name_full 'Acta Crystallographica Section C'
_journal_page_first e346
_journal_page_last e347
_journal_paper_doi 10.1107/S0108270100008933
_journal_volume 56
_journal_year 2000
_chemical_formula_iupac 'C2 H10 N2 2+, 2C3 H3 O4 1-, H2 O'
_chemical_formula_moiety 'C2 H10 N2 2+, 2C3 H3 O4 1-, H2 O'
_chemical_formula_sum 'C8 H18 N2 O9'
_chemical_formula_weight 286.24
_chemical_name_systematic
;
 Ethylene diammonium bis(hydrogenmalonate) monohydrate
;
_space_group_IT_number 13
_symmetry_cell_setting monoclinic
_symmetry_space_group_name_Hall '-P 2yac'
_symmetry_space_group_name_H-M 'P 1 2/n 1'
_audit_creation_method SHELXL-97
_cell_angle_alpha 90.00
_cell_angle_beta 105.901(13)
_cell_angle_gamma 90.00
_cell_formula_units_Z 2
_cell_length_a 8.0276(10)
_cell_length_b 8.7013(11)
_cell_length_c 9.543(2)
_cell_measurement_reflns_used 25
_cell_measurement_temperature 293(2)
_cell_measurement_theta_max 15.0
_cell_measurement_theta_min 14.4
_cell_volume 641.08(18)
_computing_cell_refinement CAD-4/PC
_computing_data_collection 'CAD-4/PC (Enraf-Nonius, 1993)'
_computing_data_reduction 'XCAD4  (Harms & Wocadlo, 1996)'
_computing_publication_material SHELXL97
_computing_structure_refinement 'SHELXL97 (Sheldrick, 1997)'
_computing_structure_solution 'SHELXS97 (Sheldrick, 1990)'
_diffrn_ambient_temperature 296(2)
_diffrn_measured_fraction_theta_full .996
_diffrn_measured_fraction_theta_max .996
_diffrn_measurement_device_type 'Enraf-Nonius CAD-4'
_diffrn_measurement_method \w-2\q
_diffrn_radiation_monochromator graphite
_diffrn_radiation_source 'fine-focus sealed tube'
_diffrn_radiation_type MoK\a
_diffrn_radiation_wavelength .71073
_diffrn_reflns_av_R_equivalents .017
_diffrn_reflns_av_sigmaI/netI .0199
_diffrn_reflns_limit_h_max 11
_diffrn_reflns_limit_h_min -1
_diffrn_reflns_limit_k_max 12
_diffrn_reflns_limit_k_min 0
_diffrn_reflns_limit_l_max 13
_diffrn_reflns_limit_l_min -13
_diffrn_reflns_number 2227
_diffrn_reflns_theta_full 29.97
_diffrn_reflns_theta_max 29.97
_diffrn_reflns_theta_min 2.34
_diffrn_standards_decay_% 1
_diffrn_standards_interval_time 60
_diffrn_standards_number 3
_exptl_absorpt_coefficient_mu .136
_exptl_absorpt_correction_type none
_exptl_crystal_colour colourless
_exptl_crystal_density_diffrn 1.483
_exptl_crystal_density_method 'not measured'
_exptl_crystal_description block
_exptl_crystal_F_000 304
_exptl_crystal_size_max .52
_exptl_crystal_size_mid .50
_exptl_crystal_size_min .25
_refine_diff_density_max .322
_refine_diff_density_min -.231
_refine_ls_extinction_coef .35(3)
_refine_ls_extinction_method SHELXL97
_refine_ls_goodness_of_fit_ref .787
_refine_ls_hydrogen_treatment mixed
_refine_ls_matrix_type full
_refine_ls_number_parameters 100
_refine_ls_number_reflns 1865
_refine_ls_number_restraints 0
_refine_ls_restrained_S_all .787
_refine_ls_R_factor_all .058
_refine_ls_R_factor_gt .044
_refine_ls_shift/su_max <0.001
_refine_ls_shift/su_mean .000
_refine_ls_structure_factor_coef Fsqd
_refine_ls_weighting_details 'calc w = 1/[\s^2^(Fo^2^)+(0.1366P)^2^+0.1458P] where P = (Fo^2^+2Fc^2^)/3'
_refine_ls_weighting_scheme calc
_refine_ls_wR_factor_ref .159
_reflns_number_gt 1441
_reflns_number_total 1865
_reflns_threshold_expression I>2\s(I)
_cod_data_source_file qa0353.cif
_cod_data_source_block I
_cod_original_cell_volume 641.05(18)
_cod_original_sg_symbol_H-M 'P 2/n'
_cod_database_code 2011270

loop_
_symmetry_equiv_pos_as_xyz
'x, y, z'
'x+1/2, -y, z+1/2'
'-x, -y, -z'
'-x-1/2, y, -z-1/2'

loop_
_atom_site_label
_atom_site_fract_x
_atom_site_fract_y
_atom_site_fract_z
_atom_site_U_iso_or_equiv
_atom_site_adp_type
_atom_site_calc_flag
_atom_site_refinement_flags
_atom_site_occupancy
_atom_site_disorder_assembly
_atom_site_disorder_group
_atom_site_type_symbol
N1 .20214(16) .92650(13) .46134(15) .0463(3) Uani d . 1 . . N
H1A .2901 .8715 .5150 .060 Uiso calc R 1 . . H
H1B .2414 1.0163 .4389 .060 Uiso calc R 1 . . H
H1C .1518 .8755 .3799 .060 Uiso calc R 1 . . H
C2 .07509(16) .95326(15) .54433(13) .0362(3) Uani d . 1 . . C
H21 .131(2) 1.008(2) .632(2) .047 Uiso d . 1 . . H
H22 .039(2) .855(2) .571(2) .047 Uiso d . 1 . . H
C3 .37077(16) .59023(15) .62151(13) .0354(3) Uani d . 1 . . C
C4 .48180(16) .45300(15) .68777(14) .0377(3) Uani d . 1 . . C
H4A .5902 .4601 .6617 .049 Uiso calc R 1 . . H
H4B .5090 .4618 .7930 .049 Uiso calc R 1 . . H
C5 .40674(19) .29445(16) .64540(14) .0447(4) Uani d . 1 . . C
O6 .43623(14) .71955(13) .64001(14) .0542(3) Uani d . 1 . . O
O7 .21513(13) .56566(13) .54908(12) .0491(3) Uani d . 1 . . O
O8 .24639(17) .28811(15) .56815(14) .0602(4) Uani d . 1 . . O
H81 .208(3) .413(3) .552(2) .078 Uiso d . 1 . . H
O9 .4933(2) .17887(14) .68295(14) .0655(4) Uani d . 1 . . O
O10 .7500 .85931(16) .7500 .0446(4) Uani d S 1 . . O
H101 .661(2) .800(2) .718(2) .058 Uiso d . 1 . . H

loop_
_atom_site_aniso_label
_atom_site_aniso_U_11
_atom_site_aniso_U_22
_atom_site_aniso_U_33
_atom_site_aniso_U_12
_atom_site_aniso_U_13
_atom_site_aniso_U_23
N1 .0447(6) .0394(6) .0568(7) .0063(4) .0175(5) .0105(5)
C2 .0356(6) .0346(6) .0352(6) .0009(4) .0045(5) .0038(4)
C3 .0331(5) .0385(6) .0342(5) -.0008(4) .0083(4) .0025(4)
C4 .0342(6) .0415(6) .0350(6) .0016(5) .0056(4) .0024(5)
C5 .0592(9) .0393(7) .0371(6) .0005(6) .0158(6) .0019(5)
O6 .0452(6) .0388(6) .0710(7) -.0047(4) .0030(5) .0077(5)
O7 .0343(5) .0508(6) .0537(6) -.0007(4) -.0024(4) .0033(4)
O8 .0622(7) .0474(6) .0633(7) -.0162(5) .0043(6) -.0061(5)
O9 .0931(10) .0430(6) .0618(7) .0161(6) .0235(7) .0089(5)
O10 .0420(7) .0351(7) .0555(8) .000 .0110(6) .000

loop_
_atom_type_symbol
_atom_type_description
_atom_type_scat_dispersion_real
_atom_type_scat_dispersion_imag
_atom_type_scat_source
C C .0033 .0016 'International Tables Vol C Tables 4.2.6.8 and 6.1.1.4'
H H .0000 .0000 'International Tables Vol C Tables 4.2.6.8 and 6.1.1.4'
N N .0061 .0033 'International Tables Vol C Tables 4.2.6.8 and 6.1.1.4'
O O .0106 .0060 'International Tables Vol C Tables 4.2.6.8 and 6.1.1.4'

loop_
_geom_angle_atom_site_label_1
_geom_angle_atom_site_label_2
_geom_angle_atom_site_label_3
_geom_angle_site_symmetry_3
_geom_angle
_geom_angle_publ_flag
N1 C2 C2 3_576 110.44(13) yes
O6 C3 O7 . 123.27(12) yes
O6 C3 C4 . 118.59(11) yes
O7 C3 C4 . 118.14(12) yes
C5 C4 C3 . 117.33(11) yes
O9 C5 O8 . 121.92(15) yes
O9 C5 C4 . 121.31(14) yes
O8 C5 C4 . 116.77(12) yes

loop_
_geom_bond_atom_site_label_1
_geom_bond_atom_site_label_2
_geom_bond_site_symmetry_2
_geom_bond_distance
_geom_bond_publ_flag
N1 C2 . 1.4711(18) yes
C2 C2 3_576 1.507(2) yes
C3 O6 . 1.2340(17) yes
C3 O7 . 1.2693(15) yes
C3 C4 . 1.5203(17) yes
C4 C5 . 1.5154(19) yes
C5 O9 . 1.2192(19) yes
C5 O8 . 1.2975(19) yes

loop_
_geom_hbond_atom_site_label_D
_geom_hbond_atom_site_label_H
_geom_hbond_atom_site_label_A
_geom_hbond_site_symmetry_A
_geom_hbond_distance_DH
_geom_hbond_distance_HA
_geom_hbond_distance_DA
_geom_hbond_angle_DHA
N1 H1A O6 . .89 1.94 2.8152(16) 165.7
N1 H1B O10 3_676 .89 2.12 2.8483(15) 138.5
N1 H1C O9 2_464 .89 2.02 2.875(2) 161.9
O8 H81 O7 . 1.13(2) 1.33(2) 2.4297(17) 162(2)
O10 H101 O6 . .87(2) 1.889(19) 2.7342(13) 165(2)

loop_
_geom_torsion_atom_site_label_1
_geom_torsion_atom_site_label_2
_geom_torsion_atom_site_label_3
_geom_torsion_atom_site_label_4
_geom_torsion_site_symmetry_3
_geom_torsion_site_symmetry_4
_geom_torsion
_geom_torsion_publ_flag
N1 C2 C2 N1 3_576 3_576 180.0 ?
O6 C3 C4 C5 . . -171.40(12) yes
C3 C4 C5 O8 . . -7.13(18) yes
O7 C3 C4 C5 . . 8.24(18) ?
C3 C4 C5 O9 . . 173.16(13) ?
